data_1511456
loop_
_publ_author_name
'Chen, C.-T.'
'Mei, L.-F.'
'Wang, Y.-B.'

_publ_section_title
;
 Crystal structure of sodium beryllium borate fluoride
;
_journal_name_full 'Materials Research Bulletin'
_journal_page_first 81
_journal_page_last 87
_journal_paper_doi 10.1016/0025-5408(94)90108-2
_journal_volume 29
_journal_year 1994
_chemical_formula_sum 'B Be2 F2 Na O3'
_chemical_name_systematic 'Na Be2 (B O3) F2'
_space_group_IT_number 5
_symmetry_space_group_name_Hall 'C 2y'
_symmetry_space_group_name_H-M 'C 1 2 1'
_cell_angle_alpha 90
_cell_angle_beta 113.6
_cell_angle_gamma 90
_cell_formula_units_Z 8
_cell_length_a 12.643
_cell_length_b 8.729
_cell_length_c 7.591
_cell_volume 767.681
_citation_journal_id_ASTM MRBUAC
_cod_data_source_file boron0-1_83.cif
_cod_data_source_block B1Be2F2Na1O3
_cod_original_cell_volume 767.6815
_cod_original_formula_sum 'B1 Be2 F2 Na1 O3'
_cod_database_code 1511456

loop_
_symmetry_equiv_pos_as_xyz
x,y,z
-x,y,-z
x+1/2,y+1/2,z
-x+1/2,y+1/2,-z

loop_
_atom_site_label
_atom_site_type_symbol
_atom_site_fract_x
_atom_site_fract_y
_atom_site_fract_z
_atom_site_occupancy
_atom_site_U_iso_or_equiv
B1 B+3 0.213 0.091 0.477 1 0.0
F4 F-1 0.4425 0.283 0.745 1 0.0
Be1 Be+2 0.315 0.325 0.701 1 0.0
Be2 Be+2 0.216 0.349 0.305 1 0.0
O5 O-2 0.2043 0.011 0.319 1 0.0
Na1 Na+1 0.5 0.0969 0 1 0.0
O4 O-2 0.2276 -0.008 0.986 1 0.0
F2 F-1 0.0879 0.392 0.195 1 0.0
Be3 Be+2 0.196 0.096 0.799 1 0.0
O1 O-2 0.2353 0.247 0.491 1 0.0
O6 O-2 0.261 0.259 0.162 1 0.0
Na3 Na+1 0 0.178 0 1 0.0
O2 O-2 0.2767 0.253 0.862 1 0.0
F3 F-1 0.4054 0.039 0.31 1 0.0
F1 F-1 0.0656 0.161 0.741 1 0.0
B2 B+3 0.276 0.337 0.011 1 0.0
O3 O-2 0.2096 0.013 0.629 1 0.0
Be4 Be+2 0.28 0.072 0.197 1 0.0
Na2 Na+1 0.5 0.242 0.5 1 0.0
Na4 Na+1 0 0.339 0.5 1 0.0
